data_1507221
loop_
_publ_author_name
'Guillot, Beno\^it'
'Muzet, Nicolas'
'Artacho, Emilio'
'Lecomte, Claude'
'Jelsch, Christian'

_publ_contact_author
; 
  Dr Christian JELSCH 
 Laboratoire de Cristallographie et Modelisation des Materiaux Mineraux 
et Biologiques (LCM3B, UMR 7036, 
 Universite Henri Poincare, Nancy 1, Faculte des Sciences, 
 B.P. 239, 54506 Vandoeuvre les Nancy CEDEX, 
 France 
;
_publ_section_title
;
 Experimental and Theoretical Electron Density Studies in Large
 Molecules:&#x00A0; NAD+, \b-Nicotinamide Adenine Dinucleotide
;
_journal_issue 34
_journal_name_full 'The Journal of Physical Chemistry B'
_journal_page_first 9109
_journal_paper_doi 10.1021/jp034478b
_journal_volume 107
_journal_year 2003
_chemical_absolute_configuration rm
_chemical_formula_moiety 'C21 H27 N7 O14 P2, 4(H2 O)'
_chemical_formula_sum 'C21 H35 N7 O18 P2'
_chemical_formula_weight 735.460
_chemical_name_common NAD+
_chemical_name_systematic
;  
 beta-Nicotinamide Adenine Dinucleotide   
;
_space_group_IT_number 1
_symmetry_cell_setting triclinic
_symmetry_space_group_name_Hall 'P 1'
_symmetry_space_group_name_H-M 'P 1'
_atom_sites_solution_hydrogens geom
_atom_sites_solution_primary direct
_atom_sites_solution_secondary difmap
_audit_creation_method MOPRO.3
_cell_angle_alpha 109.64(5)
_cell_angle_beta 90.56(5)
_cell_angle_gamma 103.92(5)
_cell_formula_units_Z 1
_cell_length_a 8.592(10)
_cell_length_b 8.845(10)
_cell_length_c 11.192(10)
_cell_measurement_reflns_used 154000
_cell_measurement_temperature 293(2)
_cell_measurement_theta_max 39.6
_cell_measurement_theta_min 2.1
_cell_volume 773.7(15)
_computing_cell_refinement 'DENZO, SCALEPACK (Otwinowski & Minor, 1997)'
_computing_data_collection 'COLLECT software (Nonius ,1998)'
_computing_data_reduction 'SCALEPACK (Otwinowski & Minor, 1997)'
_computing_publication_material 'SHELXL-97 (Sheldrick, 1997)'
_computing_structure_refinement 'SHELXL-97 (Sheldrick, 1997)'
_computing_structure_solution 'SHELXS-97 (Sheldrick, 1990)'
_diffrn_ambient_temperature 100(5)
_diffrn_measured_fraction_theta_full 0.974
_diffrn_measured_fraction_theta_max 0.974
_diffrn_measurement_device_type 'Nonius Kappa-CCD diffractometer'
_diffrn_measurement_method oscillation
_diffrn_radiation_monochromator graphite
_diffrn_radiation_source 'fine-focus sealed tube'
_diffrn_radiation_type MoK\a
_diffrn_radiation_wavelength 0.71070
_diffrn_reflns_av_R_equivalents 0.023
_diffrn_reflns_av_sigmaI/netI 0.03137
_diffrn_reflns_limit_h_max 17
_diffrn_reflns_limit_h_min 0
_diffrn_reflns_limit_k_max 17
_diffrn_reflns_limit_k_min -17
_diffrn_reflns_limit_l_max 22
_diffrn_reflns_limit_l_min -22
_diffrn_reflns_number 12644
_diffrn_reflns_theta_full 45.15
_diffrn_reflns_theta_max 45.15
_diffrn_reflns_theta_min 2.45
_exptl_absorpt_coefficient_mu 0.233
_exptl_absorpt_correction_type none
_exptl_crystal_colour colorless
_exptl_crystal_density_diffrn 1.579
_exptl_crystal_density_method 'not measured'
_exptl_crystal_description parallelepiped
_exptl_crystal_F_000 384
_exptl_crystal_size_max 0.35
_exptl_crystal_size_mid 0.35
_exptl_crystal_size_min 0.30
_refine_diff_density_max 0.326
_refine_diff_density_min -0.325
_refine_diff_density_rms 0.052
_refine_ls_abs_structure_details 'absolute structure was known'
_refine_ls_abs_structure_Flack 0.25(2)
_refine_ls_extinction_method none
_refine_ls_goodness_of_fit_ref 1.11
_refine_ls_hydrogen_treatment mixed
_refine_ls_matrix_type full
_refine_ls_number_parameters 1735
_refine_ls_number_reflns 12644
_refine_ls_number_restraints 3
_refine_ls_restrained_S_all 2.83
_refine_ls_R_factor_all 0.0127
_refine_ls_R_factor_gt 0.0123
_refine_ls_shift/su_max 0.002
_refine_ls_shift/su_mean 0.001
_refine_ls_structure_factor_coef F
_refine_ls_weighting_details 'calc w=1/[\s^2^(Fo)'
_refine_ls_weighting_scheme calc
_refine_ls_wR_factor_gt 0.0126
_refine_ls_wR_factor_ref 0.0127
_reflns_number_gt 12248
_reflns_number_total 12644
_reflns_threshold_expression >3sigma(F)
_cod_data_source_file jp034478bsi20030225_015737.cif
_cod_data_source_block nad+
_cod_original_cell_volume 773.7(14)
_cod_database_code 1507221

loop_
_symmetry_equiv_pos_as_xyz
'x, y, z'

loop_
_atom_site_label
_atom_site_type_symbol
_atom_site_fract_x
_atom_site_fract_y
_atom_site_fract_z
_atom_site_U_iso_or_equiv
_atom_site_adp_type
_atom_site_occupancy
_atom_site_calc_flag
_atom_site_refinement_flags
O1 O 0.5000(2) 0.5000(2) 0.5000(1) 0.01298(2) Uani 1 d R
P1 P 0.6368(2) 0.4079(2) 0.4542(1) 0.009568(1) Uani 1 d R
O2 O 0.5741(2) 0.2229(2) 0.4129(1) 0.01457(3) Uani 1 d R
O3 O 0.7177(2) 0.4732(2) 0.3571(1) 0.01420(3) Uani 1 d R
O4 O 0.7539(2) 0.4767(2) 0.5830(1) 0.01245(3) Uani 1 d R
C1 C 0.9001(2) 0.4218(2) 0.5750(1) 0.01372(3) Uani 1 d R
HC1A H 0.996 0.511 0.553 0.039 Uani 1 d ?
HC1B H 0.885 0.302 0.499 0.035 Uani 1 d ?
C2 C 0.9463(2) 0.4062(2) 0.7000(1) 0.01092(3) Uani 1 d R
HC2 H 1.054 0.360 0.688 0.028 Uani 1 d ?
C3 C 0.8158(2) 0.2947(2) 0.7474(1) 0.01093(3) Uani 1 d R
HC3 H 0.731 0.196 0.670 0.028 Uani 1 d ?
O6 O 0.8963(2) 0.2245(2) 0.8190(1) 0.01457(3) Uani 1 d R
HO6 H 0.821 0.127 0.832 0.031 Uani 1 d ?
C4 C 0.7318(2) 0.4192(2) 0.8342(1) 0.01097(3) Uani 1 d R
HC4 H 0.646 0.444 0.773 0.023 Uani 1 d ?
O7 O 0.6528(2) 0.3641(2) 0.9274(1) 0.01582(3) Uani 1 d R
HO7 H 0.553 0.401 0.938 0.027 Uani 1 d ?
C5 C 0.8746(2) 0.5751(2) 0.8915(1) 0.01091(3) Uani 1 d R
HC5 H 0.928 0.578 0.983 0.029 Uani 1 d ?
O5 O 0.9861(2) 0.5690(2) 0.7998(1) 0.01219(2) Uani 1 d R
N1 N 0.8289(2) 0.7318(2) 0.9195(1) 0.01137(3) Uani 1 d R
C6 C 0.7964(2) 0.8298(2) 1.0348(1) 0.01175(3) Uani 1 d R
N2 N 0.8024(2) 0.8049(2) 1.1475(1) 0.01526(3) Uani 1 d R
C7 C 0.7594(2) 0.9203(2) 1.2400(1) 0.01547(4) Uani 1 d R
HC7 H 0.755 0.911 1.336 0.033 Uani 1 d ?
N3 N 0.7152(2) 1.0525(2) 1.2281(1) 0.01393(3) Uani 1 d R
HN3 H 0.663 1.128 1.308 0.029 Uani 1 d ?
C8 C 0.7166(2) 1.0855(2) 1.1172(1) 0.01186(3) Uani 1 d R
N5 N 0.6792(2) 1.2207(2) 1.1146(1) 0.01547(3) Uani 1 d R
HN5A H 0.674 1.312 1.200 0.030 Uani 1 d ?
HN5B H 0.685 1.250 1.033 0.028 Uani 1 d ?
C9 C 0.7585(2) 0.9637(2) 1.0135(1) 0.01138(3) Uani 1 d R
N4 N 0.7704(2) 0.9508(2) 0.8881(1) 0.01216(3) Uani 1 d R
C10 C 0.8125(2) 0.8104(2) 0.8351(1) 0.01229(3) Uani 1 d R
HC10 H 0.830 0.756 0.735 0.034 Uani 1 d ?
P2 P 0.3400(2) 0.4566(2) 0.5716(1) 0.008970(1) Uani 1 d R
O8 O 0.3832(2) 0.4046(2) 0.6778(1) 0.01447(3) Uani 1 d R
O9 O 0.2047(2) 0.3487(2) 0.4736(1) 0.01292(3) Uani 1 d R
O10 O 0.3096(2) 0.6377(2) 0.6244(1) 0.01160(2) Uani 1 d R
C11 C 0.4240(2) 0.7618(2) 0.7258(1) 0.01523(3) Uani 1 d R
H11A H 0.545 0.765 0.698 0.036 Uani 1 d ?
H11B H 0.411 0.734 0.813 0.039 Uani 1 d ?
C12 C 0.3922(2) 0.9287(2) 0.7470(1) 0.01183(3) Uani 1 d R
HC12 H 0.468 1.023 0.833 0.027 Uani 1 d ?
C13 C 0.2146(2) 0.9295(2) 0.7579(1) 0.01207(3) Uani 1 d R
HC13 H 0.149 0.823 0.783 0.032 Uani 1 d ?
O12 O 0.1965(2) 1.0818(2) 0.8452(1) 0.01643(3) Uani 1 d R
HO12 H 0.187 1.065 0.927 0.032 Uani 1 d ?
C14 C 0.1559(2) 0.9178(2) 0.6244(1) 0.01152(3) Uani 1 d R
HC14 H 0.116 0.786 0.562 0.028 Uani 1 d ?
O13 O 0.0293(2) 0.9929(2) 0.6238(1) 0.01751(3) Uani 1 d R
HO13 H 0.035 1.078 0.708 0.034 Uani 1 d ?
C15 C 0.3107(2) 1.0043(2) 0.5803(1) 0.01150(3) Uani 1 d R
HC15 H 0.320 1.138 0.601 0.031 Uani 1 d ?
O11 O 0.4409(2) 0.9801(2) 0.6399(1) 0.01485(3) Uani 1 d R
N6 N 0.3140(2) 0.9301(2) 0.4387(1) 0.01153(3) Uani 1 d R
C16 C 0.3765(2) 0.7990(2) 0.3871(1) 0.01486(3) Uani 1 d R
HC16 H 0.427 0.754 0.454 0.039 Uani 1 d ?
C17 C 0.3766(2) 0.7332(2) 0.2561(1) 0.01642(4) Uani 1 d R
HC17 H 0.428 0.628 0.215 0.041 Uani 1 d ?
C18 C 0.3149(2) 0.8046(2) 0.1790(1) 0.01518(3) Uani 1 d R
HC18 H 0.318 0.757 0.075 0.039 Uani 1 d ?
C19 C 0.2530(2) 0.9416(2) 0.2353(1) 0.01253(3) Uani 1 d R
C21 C 0.1958(2) 1.0247(2) 0.1526(1) 0.01496(3) Uani 1 d R
O14 O 0.1783(2) 0.9532(2) 0.0355(1) 0.02203(4) Uani 1 d R
N7 N 0.1651(2) 1.1721(2) 0.2092(1) 0.01936(4) Uani 1 d R
HN7A H 0.136 1.234 0.152 0.034 Uani 1 d ?
HN7B H 0.188 1.236 0.306 0.036 Uani 1 d ?
C20 C 0.2525(2) 1.0009(2) 0.3667(1) 0.01230(3) Uani 1 d R
HC20 H 0.210 1.108 0.417 0.029 Uani 1 d ?
OW1 O 0.9723(2) 0.5990(2) 0.2355(1) 0.02157(3) Uani 1 d R
HW1A H 0.896 0.552 0.286 0.036 Uani 1 d ?
HW1B H 0.914 0.663 0.204 0.040 Uani 1 d ?
OW2 O 0.1040(2) 0.3700(2) 1.0539(1) 0.01887(3) Uani 1 d R
HW2A H 0.055 0.450 1.113 0.034 Uani 1 d ?
HW2B H 0.032 0.321 0.973 0.041 Uani 1 d ?
OW3 O 0.3936(2) 0.4872(2) 0.9379(1) 0.01828(3) Uani 1 d R
HW3A H 0.297 0.435 0.968 0.041 Uani 1 d ?
HW3B H 0.368 0.455 0.847 0.036 Uani 1 d ?
OW4 O 0.7346(2) 0.8231(2) 0.4803(1) 0.02182(3) Uani 1 d R
HW4A H 0.740 0.708 0.439 0.047 Uani 1 d ?
HW4B H 0.835 0.879 0.532 0.046 Uani 1 d ?

loop_
_atom_site_aniso_label
_atom_site_aniso_U_11
_atom_site_aniso_U_22
_atom_site_aniso_U_33
_atom_site_aniso_U_12
_atom_site_aniso_U_13
_atom_site_aniso_U_23
O1 0.01029(9) 0.01318(10) 0.0141(1) 0.00564(8) 0.00459(8) 0.00670(8)
P1 0.00958(3) 0.00937(3) 0.00816(3) 0.00348(2) 0.00285(2) 0.00288(2)
O2 0.01500(10) 0.00946(9) 0.0161(1) 0.00294(8) 0.00542(8) 0.00318(8)
O3 0.01513(10) 0.01445(10) 0.01049(9) 0.00365(8) 0.00560(8) 0.00556(8)
O4 0.01128(9) 0.0145(1) 0.00971(9) 0.00652(8) 0.00168(7) 0.00305(8)
C1 0.0118(1) 0.0167(1) 0.0112(1) 0.0073(1) 0.00361(10) 0.0057(1)
HC1A 0.026 0.045 0.040 0.008 0.008 0.025
HC1B 0.034 0.038 0.026 0.021 0.001 -0.001
C2 0.0100(1) 0.0103(1) 0.0109(1) 0.00438(9) 0.00219(9) 0.00378(9)
HC2 0.023 0.029 0.031 0.015 0.010 0.012
C3 0.0108(1) 0.0087(1) 0.0114(1) 0.00360(9) 0.00184(9) 0.00321(9)
HC3 0.023 0.023 0.026 -0.004 -0.008 0.002
O6 0.01417(10) 0.01105(10) 0.0172(1) 0.00600(8) 0.00249(8) 0.00745(8)
HO6 0.027 0.021 0.036 0.000 0.007 0.017
C4 0.0105(1) 0.0103(1) 0.0107(1) 0.00417(9) 0.00269(9) 0.00476(9)
HC4 0.019 0.023 0.021 0.003 -0.004 0.009
O7 0.01413(10) 0.0170(1) 0.0151(1) 0.00656(8) 0.00598(8) 0.01039(9)
HO7 0.019 0.030 0.028 0.011 0.007 0.013
C5 0.0120(1) 0.0092(1) 0.0099(1) 0.00440(9) 0.00140(9) 0.00298(9)
HC5 0.036 0.026 0.018 0.008 -0.008 0.006
O5 0.01091(9) 0.00922(9) 0.01331(10) 0.00221(7) 0.00334(8) 0.00188(7)
N1 0.0146(1) 0.0086(1) 0.0097(1) 0.00557(8) 0.00219(8) 0.00283(8)
C6 0.0150(1) 0.0092(1) 0.0099(1) 0.00536(9) 0.00281(9) 0.00374(9)
N2 0.0211(1) 0.0127(1) 0.0114(1) 0.00880(10) 0.00463(10) 0.00596(9)
C7 0.0221(1) 0.0128(1) 0.0105(1) 0.0085(1) 0.0052(1) 0.0050(1)
HC7 0.048 0.026 0.022 0.014 0.015 0.012
N3 0.0186(1) 0.0116(1) 0.0103(1) 0.00720(9) 0.00464(9) 0.00421(9)
HN3 0.033 0.021 0.029 0.013 0.014 0.012
C8 0.0146(1) 0.0090(1) 0.0105(1) 0.00517(9) 0.00225(10) 0.00286(9)
N5 0.0226(1) 0.0112(1) 0.0117(1) 0.00909(10) 0.00365(10) 0.00404(9)
HN5A 0.044 0.020 0.020 0.013 0.008 0.000
HN5B 0.041 0.021 0.019 0.009 0.007 0.011
C9 0.0144(1) 0.0089(1) 0.0093(1) 0.00497(9) 0.00204(9) 0.00274(9)
N4 0.0158(1) 0.0094(1) 0.0099(1) 0.00521(9) 0.00166(9) 0.00356(8)
C10 0.0161(1) 0.0102(1) 0.0091(1) 0.00585(10) 0.00127(10) 0.00292(9)
HC10 0.047 0.038 0.015 0.022 0.008 0.007
P2 0.00915(3) 0.00775(3) 0.00865(3) 0.00364(2) 0.00187(2) 0.00247(2)
O8 0.0176(1) 0.01300(10) 0.01156(10) 0.00609(8) 0.00276(8) 0.00676(8)
O9 0.01129(9) 0.01111(10) 0.01268(10) 0.00307(8) 0.00011(8) 0.00010(8)
O10 0.01224(9) 0.00890(9) 0.01170(9) 0.00536(7) -0.00083(7) 0.00118(7)
C11 0.0184(1) 0.0108(1) 0.0138(1) 0.0068(1) -0.0048(1) 0.0006(1)
H11A 0.026 0.032 0.039 0.013 -0.008 -0.005
H11B 0.056 0.033 0.024 0.013 0.000 0.014
C12 0.0150(1) 0.0093(1) 0.0091(1) 0.00444(10) -0.00099(9) 0.00186(9)
HC12 0.036 0.020 0.018 0.003 -0.008 -0.001
C13 0.0158(1) 0.0100(1) 0.0092(1) 0.00562(10) 0.00296(10) 0.00377(9)
HC13 0.030 0.028 0.034 0.010 0.013 0.017
O12 0.0247(1) 0.0137(1) 0.00959(10) 0.01048(9) 0.00374(9) 0.00223(8)
HO12 0.043 0.033 0.016 0.015 0.002 0.007
C14 0.0124(1) 0.0107(1) 0.0096(1) 0.00479(9) 0.00131(9) 0.00272(9)
HC14 0.027 0.024 0.026 0.009 0.005 0.002
O13 0.0160(1) 0.0202(1) 0.0140(1) 0.01070(9) 0.00071(9) 0.00310(9)
HO13 0.036 0.034 0.029 0.020 0.006 0.003
C15 0.0147(1) 0.0088(1) 0.0091(1) 0.00336(9) 0.00157(9) 0.00314(9)
HC15 0.050 0.015 0.021 0.006 0.002 0.005
O11 0.01173(10) 0.0173(1) 0.01213(10) 0.00259(8) 0.00052(8) 0.00599(9)
N6 0.0148(1) 0.0095(1) 0.0085(1) 0.00392(8) 0.00212(8) 0.00320(8)
C16 0.0184(1) 0.0131(1) 0.0115(1) 0.0077(1) 0.0030(1) 0.0040(1)
HC16 0.052 0.039 0.026 0.025 0.001 0.015
C17 0.0204(1) 0.0147(1) 0.0121(1) 0.0085(1) 0.0041(1) 0.0030(1)
HC17 0.044 0.038 0.038 0.029 0.006 0.004
C18 0.0191(1) 0.0138(1) 0.0102(1) 0.0061(1) 0.0030(1) 0.0029(1)
HC18 0.050 0.046 0.015 0.023 0.003 0.003
C19 0.0160(1) 0.0107(1) 0.0086(1) 0.00370(10) 0.00163(9) 0.00293(9)
C21 0.0205(1) 0.0130(1) 0.0085(1) 0.0043(1) 0.0002(1) 0.0034(1)
O14 0.0358(2) 0.0186(1) 0.0089(1) 0.0099(1) 0.00049(10) 0.00375(9)
N7 0.0297(2) 0.0158(1) 0.0105(1) 0.0095(1) -0.0011(1) 0.0038(1)
HN7A 0.041 0.031 0.025 0.009 0.000 0.017
HN7B 0.057 0.035 0.012 0.023 -0.002 -0.001
C20 0.0167(1) 0.0099(1) 0.0084(1) 0.00443(10) 0.00191(9) 0.00322(9)
HC20 0.044 0.025 0.017 0.021 -0.001 0.004
OW1 0.0174(1) 0.0201(1) 0.0250(1) 0.00794(10) 0.00927(10) 0.0128(1)
HW1A 0.028 0.034 0.040 0.006 0.010 0.020
HW1B 0.038 0.034 0.042 0.011 0.005 0.016
OW2 0.0190(1) 0.0197(1) 0.0153(1) 0.00911(10) 0.00085(9) 0.00537(9)
HW2A 0.034 0.029 0.033 0.012 0.001 0.010
HW2B 0.035 0.045 0.034 0.006 -0.004 0.014
OW3 0.0160(1) 0.0212(1) 0.0142(1) 0.00655(9) 0.00354(9) 0.00561(9)
HW3A 0.031 0.050 0.036 0.013 0.016 0.024
HW3B 0.031 0.049 0.020 0.012 -0.003 0.011
OW4 0.0189(1) 0.0189(1) 0.0234(1) 0.00472(10) -0.00006(10) 0.0085(1)
HW4A 0.057 0.034 0.040 0.008 -0.009 0.013
HW4B 0.047 0.039 0.039 0.007 -0.008 0.010

loop_
_atom_type_symbol
_atom_type_description
_atom_type_scat_dispersion_real
_atom_type_scat_dispersion_imag
_atom_type_scat_source
C C 0.0033 0.0016 'International Tables Vol C Tables 4.2.6.8 and 6.1.1.4'
H H 0.0000 0.0000 'International Tables Vol C Tables 4.2.6.8 and 6.1.1.4'
N N 0.0061 0.0033 'International Tables Vol C Tables 4.2.6.8 and 6.1.1.4'
O O 0.0106 0.0060 'International Tables Vol C Tables 4.2.6.8 and 6.1.1.4'
P P 0.1023 0.0942 'International Tables Vol C Tables 4.2.6.8 and 6.1.1.4'

loop_
_geom_angle_atom_site_label_1
_geom_angle_atom_site_label_2
_geom_angle_atom_site_label_3
_geom_angle
O1 P1 O2 112.02(4)
O1 P1 O3 107.05(5)
O1 P1 O4 100.53(4)
O1 P2 O8 109.10(6)
O1 P2 O9 108.66(4)
O1 P2 O10 98.38(3)
P1 O1 P2 132.44(8)
P1 O4 C1 115.94(7)
O2 P1 O3 115.93(6)
O2 P1 O4 110.29(4)
O3 P1 O4 109.89(5)
O4 C1 HC1A 109.2
O4 C1 HC1B 111.3
O4 C1 C2 109.71(9)
C1 C2 HC2 107.2
C1 C2 C3 115.4(1)
C1 C2 O5 109.66(7)
HC1A C1 HC1B 107.4
HC1A C1 C2 110.5
HC1B C1 C2 108.8
C2 C3 HC3 113.4
C2 C3 O6 106.99(10)
C2 C3 C4 102.40(8)
C2 O5 C5 110.38(7)
HC2 C2 C3 109.9
HC2 C2 O5 108.4
C3 C2 O5 106.12(7)
C3 O6 HO6 111.4
C3 C4 HC4 108.0
C3 C4 O7 113.12(10)
C3 C4 C5 101.56(6)
HC3 C3 O6 110.6
HC3 C3 C4 111.8
O6 C3 C4 111.2(1)
C4 O7 HO7 107.6
C4 C5 HC5 110.4
C4 C5 O5 106.97(7)
C4 C5 N1 113.56(8)
HC4 C4 O7 110.8
HC4 C4 C5 109.9
O7 C4 C5 113.05(8)
C5 N1 C6 127.0(1)
C5 N1 C10 126.6(1)
HC5 C5 O5 112.2
HC5 C5 N1 106.3
O5 C5 N1 107.49(8)
N1 C6 N2 127.6(1)
N1 C6 C9 105.76(9)
N1 C10 N4 113.1(1)
N1 C10 HC10 121.1
C6 N1 C10 106.34(9)
C6 N2 C7 112.4(1)
C6 C9 C8 118.2(1)
C6 C9 N4 110.61(9)
N2 C6 C9 126.7(2)
N2 C7 HC7 119.3
N2 C7 N3 125.4(2)
C7 N3 HN3 118.1
C7 N3 C8 123.4(1)
HC7 C7 N3 115.3
N3 C8 N5 119.9(1)
N3 C8 C9 113.8(1)
HN3 N3 C8 118.2
C8 N5 HN5A 118.7
C8 N5 HN5B 120.6
C8 C9 N4 131.1(1)
N5 C8 C9 126.4(1)
HN5A N5 HN5B 118.7
C9 N4 C10 104.22(8)
N4 C10 HC10 125.9
P2 O10 C11 116.55(7)
O8 P2 O9 120.25(6)
O8 P2 O10 111.03(5)
O9 P2 O10 107.19(4)
O10 C11 H11A 109.2
O10 C11 H11B 110.4
O10 C11 C12 108.63(9)
C11 C12 HC12 109.6
C11 C12 C13 114.02(9)
C11 C12 O11 108.93(9)
H11A C11 H11B 110.3
H11A C11 C12 109.1
H11B C11 C12 109.2
C12 C13 HC13 110.4
C12 C13 O12 112.10(8)
C12 C13 C14 103.17(7)
C12 O11 C15 110.51(10)
HC12 C12 C13 110.0
HC12 C12 O11 107.1
C13 C12 O11 106.95(8)
C13 O12 HO12 105.1
C13 C14 HC14 109.9
C13 C14 O13 113.52(10)
C13 C14 C15 102.15(8)
HC13 C13 O12 111.6
HC13 C13 C14 111.9
O12 C13 C14 107.30(8)
C14 O13 HO13 108.5
C14 C15 HC15 111.9
C14 C15 O11 107.55(9)
C14 C15 N6 111.32(7)
HC14 C14 O13 108.9
HC14 C14 C15 109.4
O13 C14 C15 112.84(10)
C15 N6 C16 121.2(1)
C15 N6 C20 116.8(1)
HC15 C15 O11 111.8
HC15 C15 N6 105.9
O11 C15 N6 108.30(7)
N6 C16 HC16 116.1
N6 C16 C17 119.61(10)
N6 C20 C19 120.5(1)
N6 C20 HC20 116.3
C16 N6 C20 122.0(1)
C16 C17 HC17 119.2
C16 C17 C18 119.7(1)
HC16 C16 C17 124.3
C17 C18 HC18 120.6
C17 C18 C19 119.4(1)
HC17 C17 C18 121.1
C18 C19 C21 119.2(1)
C18 C19 C20 118.72(9)
HC18 C18 C19 119.9
C19 C21 O14 118.7(1)
C19 C21 N7 118.3(1)
C19 C20 HC20 123.1
C21 C19 C20 122.0(1)
C21 N7 HN7A 118.1
C21 N7 HN7B 123.3
O14 C21 N7 123.0(1)
HN7A N7 HN7B 117.7
HW1A OW1 HW1B 103.4
HW2A OW2 HW2B 106.3
HW3A OW3 HW3B 105.4
HW4A OW4 HW4B 104.9

loop_
_geom_bond_atom_site_label_1
_geom_bond_atom_site_label_2
_geom_bond_distance
O1 P1 1.5811(3)
O1 P2 1.6289(3)
P1 O2 1.4983(3)
P1 O3 1.4970(3)
P1 O4 1.5966(3)
O4 C1 1.4448(4)
C1 HC1A 1.087
C1 HC1B 1.092
C1 C2 1.5102(4)
C2 HC2 1.094
C2 C3 1.5304(5)
C2 O5 1.4538(5)
C3 HC3 1.100
C3 O6 1.4264(4)
C3 C4 1.5337(5)
O6 HO6 1.007
C4 HC4 1.106
C4 O7 1.4082(4)
C4 C5 1.5471(6)
O7 HO7 0.982
C5 HC5 1.113
C5 O5 1.4071(4)
C5 N1 1.4648(3)
N1 C6 1.3662(5)
N1 C10 1.3717(3)
C6 N2 1.3533(3)
C6 C9 1.3923(3)
N2 C7 1.3144(5)
C7 HC7 1.103
C7 N3 1.3595(3)
N3 HN3 1.096
N3 C8 1.3660(3)
C8 N5 1.3193(3)
C8 C9 1.4120(5)
N5 HN5A 1.037
N5 HN5B 1.028
C9 N4 1.3764(3)
N4 C10 1.3229(4)
C10 HC10 1.089
P2 O8 1.4850(2)
P2 O9 1.4843(4)
P2 O10 1.5971(2)
O10 C11 1.4424(6)
C11 H11A 1.088
C11 H11B 1.083
C11 C12 1.5069(3)
C12 HC12 1.111
C12 C13 1.5333(4)
C12 O11 1.4512(4)
C13 HC13 1.096
C13 O12 1.4187(4)
C13 C14 1.5346(4)
O12 HO12 0.983
C14 HC14 1.103
C14 O13 1.4054(4)
C14 C15 1.5411(5)
O13 HO13 0.981
C15 HC15 1.106
C15 O11 1.3923(4)
C15 N6 1.5010(4)
N6 C16 1.3494(5)
N6 C20 1.3453(4)
C16 HC16 1.092
C16 C17 1.3840(5)
C17 HC17 1.086
C17 C18 1.3939(5)
C18 HC18 1.096
C18 C19 1.3968(5)
C19 C21 1.5036(4)
C19 C20 1.3861(4)
C21 O14 1.2385(5)
C21 N7 1.3356(5)
N7 HN7A 1.037
N7 HN7B 1.036
C20 HC20 1.082
OW1 HW1A 0.977
OW1 HW1B 0.974
OW2 HW2A 0.976
OW2 HW2B 0.992
OW3 HW3A 0.969
OW3 HW3B 0.968
OW4 HW4A 0.981
OW4 HW4B 0.957

loop_
_geom_hbond_atom_site_label_D
_geom_hbond_atom_site_label_H
_geom_hbond_atom_site_label_A
_geom_hbond_distance_DH
_geom_hbond_distance_HA
_geom_hbond_distance_DA
_geom_hbond_angle_DHA
_geom_hbond_site_symmetry_A
O6 HO6 N4 1.007 1.824 2.765 154.1 1_545
OW1 HW1B N2 0.974 2.007 2.980 176.8 1_554
N3 HN3 O2 1.096 1.524 2.618 174.4 1_566
N7 HN7B O9 1.036 1.784 2.816 173.9 1_565
N5 HN5A O3 1.037 1.816 2.832 165.3 1_566
N5 HN5B O7 1.028 1.851 2.823 156.3 1_565
N7 HN7A OW2 1.037 1.940 2.972 173.1 1_564
O7 HO7 OW3 0.982 1.722 2.692 168.6 .
O12 HO12 O14 0.983 1.791 2.722 156.5 1_556
OW4 HW4B O13 0.957 1.822 2.778 175.9 1_655
OW3 HW3B O8 0.968 1.806 2.747 163.2 .
OW1 HW1A O3 0.977 1.831 2.789 165.9 .
OW2 HW2A OW1 0.976 1.836 2.810 175.4 1_456
OW2 HW2B O6 0.992 1.886 2.878 179.0 1_455
OW4 HW4A O3 0.981 1.926 2.900 171.6 .
OW3 HW3A OW2 0.969 1.987 2.946 169.6 .
O13 HO13 O6 0.981 2.078 2.905 140.8 1_465
C7 HC7 OW4 1.103 2.009 3.082 163.1 1_556
C10 HC10 O4 1.089 2.408 3.253 133.3 .
C20 HC20 O9 1.082 2.017 3.035 155.6 1_565
C15 HC15 O8 1.106 2.148 3.231 165.7 1_565

loop_
_geom_torsion_atom_site_label_1
_geom_torsion_atom_site_label_2
_geom_torsion_atom_site_label_3
_geom_torsion_atom_site_label_4
_geom_torsion
O1 P1 O4 C1 -177.64(4)
O1 P2 O10 C11 -70.23(6)
P1 O1 P2 O8 45.01(6)
P1 O1 P2 O9 -87.80(6)
P1 O1 P2 O10 160.79(4)
P1 O4 C1 HC1A 91.7
P1 O4 C1 HC1B -26.7
P1 O4 C1 C2 -147.10(7)
O2 P1 O1 P2 32.78(6)
O2 P1 O4 C1 63.99(8)
O3 P1 O1 P2 160.90(5)
O3 P1 O4 C1 -65.03(7)
O4 P1 O1 P2 -84.33(5)
O4 C1 C2 HC2 177.7
O4 C1 C2 C3 54.9(1)
O4 C1 C2 O5 -64.83(9)
C1 C2 C3 HC3 27.6
C1 C2 C3 O6 149.87(10)
C1 C2 C3 C4 -93.10(7)
C1 C2 O5 C5 115.01(9)
HC1A C1 C2 HC2 -61.9
HC1A C1 C2 C3 175.4
HC1A C1 C2 O5 55.6
HC1B C1 C2 HC2 55.8
HC1B C1 C2 C3 -67.0
HC1B C1 C2 O5 173.3
C2 C3 O6 HO6 -164.1
C2 C3 C4 HC4 81.0
C2 C3 C4 O7 -155.99(8)
C2 C3 C4 C5 -34.53(9)
C2 O5 C5 C4 -12.55(8)
C2 O5 C5 HC5 108.6
C2 O5 C5 N1 -134.85(8)
HC2 C2 C3 HC3 -93.8
HC2 C2 C3 O6 28.5
HC2 C2 C3 C4 145.5
HC2 C2 O5 C5 -128.2
C3 C2 O5 C5 -10.26(6)
C3 C4 O7 HO7 -143.1
C3 C4 C5 HC5 -92.4
C3 C4 C5 O5 29.85(7)
C3 C4 C5 N1 148.27(6)
HC3 C3 C2 O5 149.2
HC3 C3 O6 HO6 -40.0
HC3 C3 C4 HC4 -40.8
HC3 C3 C4 O7 82.2
HC3 C3 C4 C5 -156.3
O6 C3 C2 O5 -88.45(7)
O6 C3 C4 HC4 -165.0
O6 C3 C4 O7 -42.0(1)
O6 C3 C4 C5 79.43(8)
HO6 O6 C3 C4 84.9
C4 C3 C2 O5 28.57(9)
C4 C5 N1 C6 97.77(9)
C4 C5 N1 C10 -83.18(9)
HC4 C4 O7 HO7 -21.7
HC4 C4 C5 HC5 153.4
HC4 C4 C5 O5 -84.3
HC4 C4 C5 N1 34.1
O7 C4 C5 HC5 29.1
O7 C4 C5 O5 151.36(7)
O7 C4 C5 N1 -90.22(8)
HO7 O7 C4 C5 102.1
C5 N1 C6 N2 1.42(7)
C5 N1 C6 C9 -179.79(6)
C5 N1 C10 N4 -179.8(1)
C5 N1 C10 HC10 1.9
HC5 C5 N1 C6 -23.8
HC5 C5 N1 C10 155.2
O5 C5 N1 C6 -144.1(1)
O5 C5 N1 C10 34.9(1)
N1 C6 N2 C7 -178.16(9)
N1 C6 C9 C8 179.03(10)
N1 C6 C9 N4 -1.15(9)
N1 C10 N4 C9 -0.16(6)
C6 N1 C10 N4 -0.55(10)
C6 N1 C10 HC10 -178.9
C6 N2 C7 HC7 177.8
C6 N2 C7 N3 -0.81(7)
C6 C9 C8 N3 -1.48(6)
C6 C9 C8 N5 179.24(7)
C6 C9 N4 C10 0.81(6)
N2 C6 N1 C10 -177.78(6)
N2 C6 C9 C8 -2.2(1)
N2 C6 C9 N4 177.6(1)
N2 C7 N3 HN3 170.0
N2 C7 N3 C8 -2.9(1)
C7 N2 C6 C9 3.29(9)
C7 N3 C8 N5 -176.83(9)
C7 N3 C8 C9 3.84(9)
HC7 C7 N3 HN3 -8.7
HC7 C7 N3 C8 178.5
N3 C8 N5 HN5A 13.2
N3 C8 N5 HN5B 177.1
N3 C8 C9 N4 178.74(7)
HN3 N3 C8 N5 10.3
HN3 N3 C8 C9 -169.0
C8 C9 N4 C10 -179.40(7)
N5 C8 C9 N4 -0.54(8)
HN5A N5 C8 C9 -167.5
HN5B N5 C8 C9 -3.6
C9 C6 N1 C10 1.00(5)
C9 N4 C10 HC10 178.1
P2 O10 C11 H11A 51.6
P2 O10 C11 H11B -69.8
P2 O10 C11 C12 170.46(5)
O8 P2 O10 C11 44.04(7)
O9 P2 O10 C11 177.19(6)
O10 C11 C12 HC12 172.2
O10 C11 C12 C13 48.4(1)
O10 C11 C12 O11 -71.00(9)
C11 C12 C13 HC13 20.4
C11 C12 C13 O12 145.49(8)
C11 C12 C13 C14 -99.38(6)
C11 C12 O11 C15 120.75(9)
H11A C11 C12 HC12 -68.9
H11A C11 C12 C13 167.3
H11A C11 C12 O11 47.9
H11B C11 C12 HC12 51.7
H11B C11 C12 C13 -72.1
H11B C11 C12 O11 168.5
C12 C13 O12 HO12 -92.3
C12 C13 C14 HC14 86.5
C12 C13 C14 O13 -151.29(8)
C12 C13 C14 C15 -29.52(8)
C12 O11 C15 C14 -16.80(9)
C12 O11 C15 HC15 106.5
C12 O11 C15 N6 -137.2(1)
HC12 C12 C13 HC13 -103.2
HC12 C12 C13 O12 21.9
HC12 C12 C13 C14 137.0
HC12 C12 O11 C15 -120.8
C13 C12 O11 C15 -2.92(7)
C13 C14 O13 HO13 24.8
C13 C14 C15 HC15 -93.9
C13 C14 C15 O11 29.28(8)
C13 C14 C15 N6 147.76(9)
HC13 C13 C12 O11 140.8
HC13 C13 O12 HO12 32.1
HC13 C13 C14 HC14 -32.2
HC13 C13 C14 O13 90.0
HC13 C13 C14 C15 -148.2
O12 C13 C12 O11 -94.03(7)
O12 C13 C14 HC14 -155.0
O12 C13 C14 O13 -32.77(10)
O12 C13 C14 C15 89.01(7)
HO12 O12 C13 C14 155.1
C14 C13 C12 O11 21.10(5)
C14 C15 N6 C16 -88.59(8)
C14 C15 N6 C20 91.69(8)
HC14 C14 O13 HO13 147.6
HC14 C14 C15 HC15 149.7
HC14 C14 C15 O11 -87.1
HC14 C14 C15 N6 31.4
O13 C14 C15 HC15 28.4
O13 C14 C15 O11 151.52(8)
O13 C14 C15 N6 -90.00(7)
HO13 O13 C14 C15 -90.8
C15 N6 C16 HC16 -1.9
C15 N6 C16 C17 179.64(7)
C15 N6 C20 C19 179.0(1)
C15 N6 C20 HC20 2.0
HC15 C15 N6 C16 149.5
HC15 C15 N6 C20 -30.2
O11 C15 N6 C16 29.44(7)
O11 C15 N6 C20 -150.28(7)
N6 C16 C17 HC17 179.6
N6 C16 C17 C18 1.12(6)
N6 C20 C19 C18 1.52(5)
N6 C20 C19 C21 -175.76(5)
C16 N6 C20 C19 -0.7(1)
C16 N6 C20 HC20 -177.7
C16 C17 C18 HC18 178.0
C16 C17 C18 C19 -0.3(1)
HC16 C16 N6 C20 177.8
HC16 C16 C17 HC17 1.2
HC16 C16 C17 C18 -177.2
C17 C16 N6 C20 -0.66(8)
C17 C18 C19 C21 176.32(8)
C17 C18 C19 C20 -1.04(8)
HC17 C17 C18 HC18 -0.4
HC17 C17 C18 C19 -178.7
C18 C19 C21 O14 12.6(1)
C18 C19 C21 N7 -167.9(1)
C18 C19 C20 HC20 178.3
HC18 C18 C19 C21 -2.0
HC18 C18 C19 C20 -179.3
C19 C21 N7 HN7A 174.7
C19 C21 N7 HN7B 5.2
C21 C19 C20 HC20 1.1
O14 C21 C19 C20 -170.2(1)
O14 C21 N7 HN7A -5.8
O14 C21 N7 HN7B -175.3
N7 C21 C19 C20 9.4(1)

loop_
_cod_related_entry_id
_cod_related_entry_database
_cod_related_entry_code
1 ChemSpider 2005888
